data_7014405
loop_
_publ_author_name
'Hector, Andrew L.'
'Levason, William'
'Reid, Gillian'
'Webster, Michael'
'Zhang, Wenjian'

_publ_section_title
;
 Supramolecular assemblies of germanium(II) halides with O-, S- and
 Se-donor macrocycles - the effects of donor atom type upon structure.
;
_journal_issue 3
_journal_name_full 'Dalton transactions (Cambridge, England : 2003)'
_journal_page_first 694
_journal_page_last 700
_journal_paper_doi 10.1039/c0dt00749h
_journal_volume 40
_journal_year 2011
_chemical_formula_moiety 'C12 H24 Br2 Ge Se4'
_chemical_formula_sum 'C12 H24 Br2 Ge Se4'
_chemical_formula_weight 716.56
_chemical_name_common
;dibromo(1,5,9,13-tetraselenacyclohexadecane-
Se,Se')germanium(ii)
;
_chemical_name_systematic
;
dibromo(1,5,9,13-tetraselenacyclohexadecane-Se,Se')germanium(II)
;
_space_group_IT_number 13
_space_group_name_Hall '-P 2yc'
_symmetry_cell_setting monoclinic
_symmetry_space_group_name_Hall '-P 2yc'
_symmetry_space_group_name_H-M 'P 1 2/c 1'
_atom_sites_solution_hydrogens geom
_atom_sites_solution_primary direct
_atom_sites_solution_secondary difmap
_audit_creation_date 2010-03-24
_audit_creation_method 'SHELXL-97 + hand edit'
_cell_angle_alpha 90.00
_cell_angle_beta 113.220(10)
_cell_angle_gamma 90.00
_cell_formula_units_Z 2
_cell_length_a 13.375(4)
_cell_length_b 5.0372(10)
_cell_length_c 16.368(5)
_cell_measurement_reflns_used 7642
_cell_measurement_temperature 120(2)
_cell_measurement_theta_max 27.48
_cell_measurement_theta_min 2.91
_cell_volume 1013.4(5)
_computing_cell_refinement 'DENZO (Otwinowski & Minor, 1997)'
_computing_data_collection 'COLLECT (Hooft, R.W.W., 1998)'
_computing_data_reduction 'DENZO (Otwinowski & Minor, 1997)'
_computing_structure_refinement 'SHELXL-97 (Sheldrick, 1997)'
_computing_structure_solution 'SHELXS-97 (Sheldrick, 1997)'
_diffrn_ambient_temperature 120(2)
_diffrn_measured_fraction_theta_full 0.991
_diffrn_measured_fraction_theta_max 0.991
_diffrn_measurement_device_type 'Bruker-Nonius 95mm CCD camera on \k-goniostat'
_diffrn_measurement_method '\f & \w scans'
_diffrn_radiation_monochromator graphite
_diffrn_radiation_source 'Bruker-Nonius FR591 rotating anode'
_diffrn_radiation_type MoK\a
_diffrn_radiation_wavelength 0.71073
_diffrn_reflns_av_R_equivalents 0.0576
_diffrn_reflns_av_sigmaI/netI 0.0630
_diffrn_reflns_limit_h_max 16
_diffrn_reflns_limit_h_min -17
_diffrn_reflns_limit_k_max 6
_diffrn_reflns_limit_k_min -6
_diffrn_reflns_limit_l_max 21
_diffrn_reflns_limit_l_min -21
_diffrn_reflns_number 10053
_diffrn_reflns_theta_full 27.56
_diffrn_reflns_theta_max 27.56
_diffrn_reflns_theta_min 3.31
_diffrn_standards_number 0
_exptl_absorpt_coefficient_mu 12.626
_exptl_absorpt_correction_T_max 0.7456
_exptl_absorpt_correction_T_min 0.6068
_exptl_absorpt_correction_type multi-scan
_exptl_absorpt_process_details 'G.M. Sheldrick, (2007). SADABS. Version 2007/2. Bruker AXS Inc.'
_exptl_crystal_colour colourless
_exptl_crystal_density_diffrn 2.348
_exptl_crystal_density_method 'not measured'
_exptl_crystal_description block
_exptl_crystal_F_000 668
_exptl_crystal_size_max 0.15
_exptl_crystal_size_mid 0.12
_exptl_crystal_size_min 0.11
_refine_diff_density_max 0.703
_refine_diff_density_min -0.957
_refine_diff_density_rms 0.180
_refine_ls_extinction_method none
_refine_ls_goodness_of_fit_ref 0.921
_refine_ls_hydrogen_treatment constr
_refine_ls_matrix_type full
_refine_ls_number_parameters 87
_refine_ls_number_reflns 2336
_refine_ls_number_restraints 0
_refine_ls_restrained_S_all 0.921
_refine_ls_R_factor_all 0.0595
_refine_ls_R_factor_gt 0.0409
_refine_ls_shift/su_max 0.000
_refine_ls_shift/su_mean 0.000
_refine_ls_structure_factor_coef Fsqd
_refine_ls_weighting_details 'w=1/[\s^2^(Fo^2^)+(0.0480P)^2^+3.6046P] where P=(Fo^2^+2Fc^2^)/3'
_refine_ls_weighting_scheme calc
_refine_ls_wR_factor_gt 0.0897
_refine_ls_wR_factor_ref 0.1015
_reflns_number_gt 1837
_reflns_number_total 2336
_reflns_threshold_expression I>2sigma(I)
_cod_data_source_file C0DT00749H.TXT
_cod_data_source_block 10wz304c
_cod_original_sg_symbol_H-M 'P 2/c'
_cod_database_code 7014405

loop_
_symmetry_equiv_pos_as_xyz
'x, y, z'
'-x, y, -z+1/2'
'-x, -y, -z'
'x, -y, z-1/2'

loop_
_atom_site_label
_atom_site_type_symbol
_atom_site_fract_x
_atom_site_fract_y
_atom_site_fract_z
_atom_site_U_iso_or_equiv
_atom_site_adp_type
_atom_site_occupancy
_atom_site_symmetry_multiplicity
_atom_site_calc_flag
_atom_site_refinement_flags
_atom_site_disorder_assembly
_atom_site_disorder_group
Ge1 Ge 0.0000 -0.14901(15) 0.2500 0.0228(2) Uani 1 2 d S . .
Br1 Br -0.06237(5) -0.45823(11) 0.12400(4) 0.02925(18) Uani 1 1 d . . .
Se1 Se -0.20853(4) -0.19418(11) 0.25390(4) 0.02396(16) Uani 1 1 d . . .
Se2 Se -0.60836(5) 0.14422(11) 0.09845(4) 0.02990(18) Uani 1 1 d . . .
C1 C -0.2721(5) 0.0561(11) 0.1551(4) 0.0293(13) Uani 1 1 d . . .
H1A H -0.2207 0.2050 0.1635 0.035 Uiso 1 1 calc R . .
H1B H -0.2809 -0.0350 0.0991 0.035 Uiso 1 1 calc R . .
C2 C -0.3816(5) 0.1686(12) 0.1456(4) 0.0320(13) Uani 1 1 d . . .
H2A H -0.3726 0.2624 0.2013 0.038 Uiso 1 1 calc R . .
H2B H -0.4050 0.3012 0.0970 0.038 Uiso 1 1 calc R . .
C3 C -0.4704(5) -0.0365(11) 0.1263(4) 0.0286(12) Uani 1 1 d . . .
H3A H -0.4544 -0.1528 0.1788 0.034 Uiso 1 1 calc R . .
H3B H -0.4741 -0.1484 0.0755 0.034 Uiso 1 1 calc R . .
C4 C -0.7008(5) -0.1694(11) 0.0811(4) 0.0268(12) Uani 1 1 d . . .
H4A H -0.7013 -0.2716 0.0293 0.032 Uiso 1 1 calc R . .
H4B H -0.6709 -0.2849 0.1342 0.032 Uiso 1 1 calc R . .
C5 C -0.8170(5) -0.0893(12) 0.0657(4) 0.0293(13) Uani 1 1 d . . .
H5A H -0.8632 -0.2502 0.0512 0.035 Uiso 1 1 calc R . .
H5B H -0.8452 0.0306 0.0136 0.035 Uiso 1 1 calc R . .
C6 C -0.8271(5) 0.0496(11) 0.1452(4) 0.0297(13) Uani 1 1 d . . .
H6A H -0.9023 0.1159 0.1280 0.036 Uiso 1 1 calc R . .
H6B H -0.7772 0.2039 0.1630 0.036 Uiso 1 1 calc R . .

loop_
_atom_site_aniso_label
_atom_site_aniso_U_11
_atom_site_aniso_U_22
_atom_site_aniso_U_33
_atom_site_aniso_U_23
_atom_site_aniso_U_13
_atom_site_aniso_U_12
Ge1 0.0222(4) 0.0237(4) 0.0237(4) 0.000 0.0105(4) 0.000
Br1 0.0301(3) 0.0326(3) 0.0245(3) -0.0048(2) 0.0102(3) -0.0016(2)
Se1 0.0230(3) 0.0268(3) 0.0234(3) -0.0008(2) 0.0106(2) -0.0002(2)
Se2 0.0267(3) 0.0271(3) 0.0372(4) 0.0015(2) 0.0140(3) 0.0041(2)
C1 0.029(3) 0.034(3) 0.027(3) 0.005(2) 0.014(3) 0.001(2)
C2 0.028(3) 0.033(3) 0.033(3) 0.008(2) 0.011(3) 0.001(2)
C3 0.027(3) 0.030(3) 0.029(3) 0.003(2) 0.012(3) 0.002(2)
C4 0.032(3) 0.025(3) 0.026(3) -0.001(2) 0.014(3) 0.000(2)
C5 0.028(3) 0.035(3) 0.023(3) -0.005(2) 0.009(2) -0.003(2)
C6 0.035(3) 0.026(3) 0.034(3) 0.007(2) 0.019(3) 0.010(2)

loop_
_atom_type_symbol
_atom_type_description
_atom_type_scat_dispersion_real
_atom_type_scat_dispersion_imag
_atom_type_scat_source
C C 0.0033 0.0016 'International Tables Vol C Tables 4.2.6.8 and 6.1.1.4'
H H 0.0000 0.0000 'International Tables Vol C Tables 4.2.6.8 and 6.1.1.4'
Ge Ge 0.1547 1.8001 'International Tables Vol C Tables 4.2.6.8 and 6.1.1.4'
Se Se -0.0929 2.2259 'International Tables Vol C Tables 4.2.6.8 and 6.1.1.4'
Br Br -0.2901 2.4595 'International Tables Vol C Tables 4.2.6.8 and 6.1.1.4'

loop_
_geom_angle_atom_site_label_1
_geom_angle_atom_site_label_2
_geom_angle_atom_site_label_3
_geom_angle
_geom_angle_site_symmetry_1
_geom_angle_site_symmetry_3
_geom_angle_publ_flag
Br1 Ge1 Br1 101.17(4) . 2 ?
Br1 Ge1 Se1 86.64(2) . 2 ?
Br1 Ge1 Se1 87.50(2) 2 2 ?
Br1 Ge1 Se1 87.50(2) . . ?
Br1 Ge1 Se1 86.64(2) 2 . ?
Se1 Ge1 Se1 170.76(4) 2 . ?
Br1 Ge1 Br1 157.99(2) . 2_565 ?
Br1 Ge1 Br1 100.84(3) 2 2_565 ?
Se1 Ge1 Br1 94.32(2) 2 2_565 ?
Se1 Ge1 Br1 93.79(2) . 2_565 ?
Br1 Ge1 Br1 100.84(3) . 1_565 ?
Br1 Ge1 Br1 157.99(2) 2 1_565 ?
Se1 Ge1 Br1 93.79(2) 2 1_565 ?
Se1 Ge1 Br1 94.32(2) . 1_565 ?
Br1 Ge1 Br1 57.16(3) 2_565 1_565 ?
C6 Se1 C1 100.0(3) 2_455 . ?
C6 Se1 Ge1 93.12(18) 2_455 . ?
C1 Se1 Ge1 92.33(17) . . ?
C3 Se2 C4 98.2(2) . . ?
C2 C1 Se1 114.3(4) . . ?
C2 C1 H1A 108.7 . . ?
Se1 C1 H1A 108.7 . . ?
C2 C1 H1B 108.7 . . ?
Se1 C1 H1B 108.7 . . ?
H1A C1 H1B 107.6 . . ?
C3 C2 C1 114.3(5) . . ?
C3 C2 H2A 108.7 . . ?
C1 C2 H2A 108.7 . . ?
C3 C2 H2B 108.7 . . ?
C1 C2 H2B 108.7 . . ?
H2A C2 H2B 107.6 . . ?
C2 C3 Se2 108.9(4) . . ?
C2 C3 H3A 109.9 . . ?
Se2 C3 H3A 109.9 . . ?
C2 C3 H3B 109.9 . . ?
Se2 C3 H3B 109.9 . . ?
H3A C3 H3B 108.3 . . ?
C5 C4 Se2 110.8(4) . . ?
C5 C4 H4A 109.5 . . ?
Se2 C4 H4A 109.5 . . ?
C5 C4 H4B 109.5 . . ?
Se2 C4 H4B 109.5 . . ?
H4A C4 H4B 108.1 . . ?
C4 C5 C6 113.9(5) . . ?
C4 C5 H5A 108.8 . . ?
C6 C5 H5A 108.8 . . ?
C4 C5 H5B 108.8 . . ?
C6 C5 H5B 108.8 . . ?
H5A C5 H5B 107.7 . . ?
C5 C6 Se1 110.9(4) . 2_455 ?
C5 C6 H6A 109.5 . . ?
Se1 C6 H6A 109.5 2_455 . ?
C5 C6 H6B 109.5 . . ?
Se1 C6 H6B 109.5 2_455 . ?
H6A C6 H6B 108.0 . . ?

loop_
_geom_bond_atom_site_label_1
_geom_bond_atom_site_label_2
_geom_bond_distance
_geom_bond_site_symmetry_2
_geom_bond_publ_flag
Ge1 Br1 2.4533(9) . ?
Ge1 Br1 2.4533(9) 2 ?
Ge1 Se1 2.8240(10) 2 ?
Ge1 Se1 2.8240(10) . ?
Se1 C6 1.960(6) 2_455 ?
Se1 C1 1.960(6) . ?
Se2 C3 1.944(6) . ?
Se2 C4 1.957(5) . ?
C1 C2 1.521(8) . ?
C1 H1A 0.9900 . ?
C1 H1B 0.9900 . ?
C2 C3 1.510(8) . ?
C2 H2A 0.9900 . ?
C2 H2B 0.9900 . ?
C3 H3A 0.9900 . ?
C3 H3B 0.9900 . ?
C4 C5 1.526(8) . ?
C4 H4A 0.9900 . ?
C4 H4B 0.9900 . ?
C5 C6 1.530(8) . ?
C5 H5A 0.9900 . ?
C5 H5B 0.9900 . ?
C6 Se1 1.960(6) 2_455 ?
C6 H6A 0.9900 . ?
C6 H6B 0.9900 . ?
